data_8100526
loop_
_publ_author_name
'Wattenbach, Carsten'
'Lenoir, Dieter'
'Chiappe, Cinzia'
'M\"uller, Ulrich'

_publ_section_title
;
Crystal structure of 2,4'-oxa-2'-bromo-2,2'-bisadamantane, C~20~H~27~BrO
;
_journal_issue 1
_journal_name_full 'Zeitschrift f\"ur Kristallographie - New Crystal Structures'
_journal_page_first 119
_journal_page_last 120
_journal_volume 217
_journal_year 2002
_chemical_formula_structural 'C20 H27 Br O'
_chemical_formula_sum 'C20 H27 Br O'
_chemical_formula_weight 363.33
_space_group_IT_number 15
_symmetry_cell_setting monoclinic
_symmetry_space_group_name_Hall '-I 2ya'
_symmetry_space_group_name_H-M 'I 1 2/a 1'
_cell_angle_alpha 90.00
_cell_angle_beta 99.76(1)
_cell_angle_gamma 90.00
_cell_formula_units_Z 8
_cell_length_a 24.359(3)
_cell_length_b 6.9025(6)
_cell_length_c 19.369(3)
_cell_measurement_temperature 193(2)
_cell_volume 3209.6(7)
_diffrn_ambient_temperature 193(2)
_exptl_crystal_density_diffrn 1.504
_cod_original_sg_symbol_H-M 'I 2/a'
_cod_database_code 8100526

loop_
_symmetry_equiv_pos_as_xyz
'x, y, z'
'-x+1/2, y, -z'
'x+1/2, y+1/2, z+1/2'
'-x+1, y+1/2, -z+1/2'
'-x, -y, -z'
'x-1/2, -y, z'
'-x+1/2, -y+1/2, -z+1/2'
'x, -y+1/2, z+1/2'

loop_
_atom_site_label
_atom_site_type_symbol
_atom_site_fract_x
_atom_site_fract_y
_atom_site_fract_z
_atom_site_U_iso_or_equiv
_atom_site_adp_type
_atom_site_occupancy
_atom_site_symmetry_multiplicity
_atom_site_calc_flag
_atom_site_refinement_flags
_atom_site_disorder_assembly
_atom_site_disorder_group
Br Br 0.05806(2) 0.28082(7) 0.30513(3) 0.0569(2) Uani 1 8 d . . .
O O 0.18721(12) 0.5435(4) 0.22664(15) 0.0474(7) Uani 1 8 d . . .
C1 C 0.11789(14) 0.4585(5) 0.2883(2) 0.0338(8) Uani 1 8 d . . .
C2 C 0.17364(17) 0.3910(6) 0.3310(2) 0.0424(9) Uani 1 8 d . . .
H2 H 0.1823 0.2601 0.3165 0.051 Uiso 1 8 calc R . .
C3 C 0.1770(2) 0.3974(8) 0.4100(2) 0.0559(11) Uani 1 8 d . . .
H3A H 0.2137 0.3566 0.4329 0.067 Uiso 1 8 calc R . .
H3B H 0.1497 0.3095 0.4239 0.067 Uiso 1 8 calc R . .
C4 C 0.16558(19) 0.6034(8) 0.4324(2) 0.0545(11) Uani 1 8 d . . .
H4 H 0.1676 0.6084 0.4833 0.065 Uiso 1 8 calc R . .
C5 C 0.10666(19) 0.6569(7) 0.3960(2) 0.0522(10) Uani 1 8 d . . .
H5A H 0.0967 0.7833 0.4119 0.063 Uiso 1 8 calc R . .
H5B H 0.0802 0.5631 0.4082 0.063 Uiso 1 8 calc R . .
C6 C 0.10371(16) 0.6599(6) 0.3161(2) 0.0412(8) Uani 1 8 d . . .
H6 H 0.0663 0.6991 0.2934 0.049 Uiso 1 8 calc R . .
C7 C 0.1459(2) 0.8102(6) 0.3018(3) 0.0553(11) Uani 1 8 d . . .
H7A H 0.1391 0.9320 0.3238 0.066 Uiso 1 8 calc R . .
H7B H 0.1425 0.8318 0.2517 0.066 Uiso 1 8 calc R . .
C8 C 0.2044(2) 0.7375(7) 0.3310(3) 0.0536(11) Uani 1 8 d . . .
H8 H 0.2323 0.8250 0.3173 0.064 Uiso 1 8 calc R . .
C9 C 0.21042(17) 0.5381(7) 0.3015(2) 0.0493(10) Uani 1 8 d . . .
H9 H 0.2494 0.4965 0.3094 0.059 Uiso 1 8 calc R . .
C10 C 0.2092(2) 0.7353(8) 0.4109(3) 0.0618(13) Uani 1 8 d . . .
H10A H 0.2460 0.6906 0.4320 0.074 Uiso 1 8 calc R . .
H10B H 0.2043 0.8656 0.4277 0.074 Uiso 1 8 calc R . .
C11 C 0.13087(15) 0.4609(5) 0.2117(2) 0.0354(8) Uani 1 8 d . . .
C12 C 0.09373(19) 0.5863(6) 0.1582(2) 0.0463(9) Uani 1 8 d . . .
H12 H 0.0862 0.7091 0.1802 0.056 Uiso 1 8 calc R . .
C13 C 0.03922(19) 0.4871(7) 0.1306(3) 0.0574(12) Uani 1 8 d . . .
H13A H 0.0157 0.5739 0.0992 0.069 Uiso 1 8 calc R . .
H13B H 0.0202 0.4567 0.1694 0.069 Uiso 1 8 calc R . .
C14 C 0.0488(2) 0.2998(8) 0.0914(3) 0.0609(13) Uani 1 8 d . . .
H14 H 0.0129 0.2391 0.0731 0.073 Uiso 1 8 calc R . .
C15 C 0.0836(2) 0.1640(6) 0.1436(3) 0.0622(14) Uani 1 8 d . . .
H15A H 0.0916 0.0458 0.1201 0.075 Uiso 1 8 calc R . .
H15B H 0.0630 0.1300 0.1806 0.075 Uiso 1 8 calc R . .
C16 C 0.13858(19) 0.2653(6) 0.1753(2) 0.0462(10) Uani 1 8 d . . .
H16 H 0.1609 0.1780 0.2088 0.055 Uiso 1 8 calc R . .
C17 C 0.16971(19) 0.3052(7) 0.1140(3) 0.0522(11) Uani 1 8 d . . .
H17A H 0.2053 0.3658 0.1315 0.063 Uiso 1 8 calc R . .
H17B H 0.1768 0.1840 0.0917 0.063 Uiso 1 8 calc R . .
C18 C 0.1350(2) 0.4384(7) 0.0605(2) 0.0525(11) Uani 1 8 d . . .
H18 H 0.1553 0.4644 0.0220 0.063 Uiso 1 8 calc R . .
C19 C 0.0800(2) 0.3403(8) 0.0321(3) 0.0611(12) Uani 1 8 d . . .
H19A H 0.0579 0.4236 -0.0022 0.073 Uiso 1 8 calc R . .
H19B H 0.0869 0.2199 0.0092 0.073 Uiso 1 8 calc R . .
C20 C 0.1249(2) 0.6278(6) 0.0966(2) 0.0544(11) Uani 1 8 d . . .
H20A H 0.1029 0.7144 0.0634 0.065 Uiso 1 8 calc R . .
H20B H 0.1602 0.6904 0.1139 0.065 Uiso 1 8 calc R . .

loop_
_atom_site_aniso_label
_atom_site_aniso_U_11
_atom_site_aniso_U_22
_atom_site_aniso_U_33
_atom_site_aniso_U_23
_atom_site_aniso_U_13
_atom_site_aniso_U_12
Br 0.0544(3) 0.0592(3) 0.0632(4) -0.00073(19) 0.0274(2) -0.02165(19)
O 0.0405(15) 0.0639(18) 0.0389(17) 0.0047(13) 0.0100(13) -0.0095(13)
C1 0.0281(17) 0.0348(17) 0.040(2) 0.0031(13) 0.0104(15) -0.0028(13)
C2 0.042(2) 0.045(2) 0.040(2) 0.0126(16) 0.0082(18) 0.0078(16)
C3 0.050(2) 0.078(3) 0.041(3) 0.019(2) 0.011(2) 0.006(2)
C4 0.043(2) 0.088(3) 0.033(2) 0.000(2) 0.0076(19) 0.000(2)
C5 0.044(2) 0.065(3) 0.049(3) -0.007(2) 0.012(2) 0.001(2)
C6 0.0369(19) 0.0412(19) 0.044(2) -0.0040(16) 0.0038(17) 0.0053(15)
C7 0.073(3) 0.044(2) 0.047(3) 0.0025(17) 0.003(2) -0.010(2)
C8 0.051(3) 0.067(3) 0.042(3) 0.0001(19) 0.006(2) -0.028(2)
C9 0.0325(19) 0.078(3) 0.039(2) 0.0037(19) 0.0098(18) -0.0066(18)
C10 0.050(3) 0.092(4) 0.042(3) -0.007(2) 0.005(2) -0.016(2)
C11 0.0340(18) 0.0357(17) 0.039(2) 0.0017(14) 0.0118(16) -0.0063(13)
C12 0.058(2) 0.0413(19) 0.039(2) -0.0001(16) 0.007(2) 0.0122(17)
C13 0.048(2) 0.074(3) 0.051(3) -0.009(2) 0.008(2) 0.018(2)
C14 0.042(2) 0.076(3) 0.064(3) -0.028(2) 0.008(2) -0.011(2)
C15 0.077(3) 0.037(2) 0.081(4) -0.019(2) 0.038(3) -0.013(2)
C16 0.046(2) 0.046(2) 0.049(3) 0.0012(16) 0.014(2) 0.0144(16)
C17 0.041(2) 0.069(3) 0.049(3) -0.008(2) 0.016(2) 0.0063(19)
C18 0.064(3) 0.055(2) 0.042(2) -0.0038(18) 0.019(2) -0.001(2)
C19 0.049(3) 0.087(3) 0.044(3) -0.020(2) 0.001(2) 0.009(2)
C20 0.073(3) 0.049(2) 0.041(2) 0.0053(18) 0.009(2) 0.003(2)

loop_
_geom_bond_atom_site_label_1
_geom_bond_atom_site_label_2
_geom_bond_distance
_geom_bond_site_symmetry_2
_geom_bond_publ_flag
Br C1 1.974(3) . ?
O C9 1.466(5) . ?
O C11 1.469(4) . ?
C1 C2 1.538(5) . ?
C1 C6 1.551(5) . ?
C1 C11 1.569(5) . ?
C2 C3 1.520(6) . ?
C2 C9 1.527(5) . ?
C3 C4 1.525(7) . ?
C4 C10 1.510(7) . ?
C4 C5 1.533(6) . ?
C5 C6 1.538(6) . ?
C6 C7 1.519(6) . ?
C7 C8 1.526(7) . ?
C8 C9 1.507(7) . ?
C8 C10 1.532(7) . ?
C11 C12 1.525(5) . ?
C11 C16 1.549(5) . ?
C12 C13 1.509(7) . ?
C12 C20 1.545(6) . ?
C13 C14 1.536(6) . ?
C14 C19 1.508(8) . ?
C14 C15 1.527(8) . ?
C15 C16 1.543(7) . ?
C16 C17 1.538(6) . ?
C17 C18 1.528(7) . ?
C18 C19 1.518(7) . ?
C18 C20 1.522(6) . ?
